data_7710218
loop_
_publ_author_name
'Gildenast, Hans'
'Gruszien, Lukas'
'Friedt, Felix'
'Englert, Ulli'

_publ_section_title
;
 Phosphorus or nitrogen -- the first phosphatriptycene in coordination
 polymer chemistry
;
_journal_name_full 'Dalton Transactions'
_journal_paper_doi 10.1039/D2DT00728B
_journal_year 2022
_chemical_formula_moiety 'C58 H40 Cl6 Hg2 N2 P2 Si2 Zn, 0.5(C H Cl3)'
_chemical_formula_sum 'C58.5 H40.5 Cl7.5 Hg2 N2 P2 Si2 Zn'
_chemical_formula_weight 1621.97
_chemical_name_common 12
_space_group_crystal_system triclinic
_space_group_IT_number 2
_space_group_name_Hall '-P 1'
_space_group_name_H-M_alt 'P -1'
_atom_sites_solution_hydrogens geom
_atom_sites_solution_primary dual
_audit_creation_method SHELXL-2018/3
_audit_update_record
;
2022-03-01 deposited with the CCDC.	2022-05-03 downloaded from the CCDC.
;
_cell_angle_alpha 103.273(2)
_cell_angle_beta 108.510(2)
_cell_angle_gamma 92.932(2)
_cell_formula_units_Z 2
_cell_length_a 12.6330(15)
_cell_length_b 13.5711(16)
_cell_length_c 18.252(3)
_cell_measurement_reflns_used 6547
_cell_measurement_temperature 100(2)
_cell_measurement_theta_max 21.71
_cell_measurement_theta_min 2.21
_cell_volume 2861.8(7)
_computing_cell_refinement SMART
_computing_data_collection 'SMART (Bruker, 2001)'
_computing_data_reduction 'SAINT-PLUS (Bruker, 2009)'
_computing_molecular_graphics 'PLATON (Spek, 2009)'
_computing_publication_material SHELXL2018
_computing_structure_refinement 'SHELXL-2018/3 (Sheldrick, 2018)'
_computing_structure_solution 'SHELXT 2018/2 (Sheldrick, 2018)'
_diffrn_ambient_temperature 100(2)
_diffrn_measured_fraction_theta_full 1.000
_diffrn_measured_fraction_theta_max 0.972
_diffrn_measurement_device_type 'CCD area detector'
_diffrn_measurement_method 'omega scans'
_diffrn_radiation_monochromator multilayer-optics
_diffrn_radiation_source microsource
_diffrn_radiation_type MoK\a
_diffrn_radiation_wavelength 0.71073
_diffrn_reflns_av_R_equivalents 0.1091
_diffrn_reflns_av_unetI/netI 0.0832
_diffrn_reflns_Laue_measured_fraction_full 1.000
_diffrn_reflns_Laue_measured_fraction_max 0.972
_diffrn_reflns_limit_h_max 18
_diffrn_reflns_limit_h_min -18
_diffrn_reflns_limit_k_max 19
_diffrn_reflns_limit_k_min -19
_diffrn_reflns_limit_l_max 26
_diffrn_reflns_limit_l_min -26
_diffrn_reflns_number 89651
_diffrn_reflns_point_group_measured_fraction_full 1.000
_diffrn_reflns_point_group_measured_fraction_max 0.972
_diffrn_reflns_theta_full 25.242
_diffrn_reflns_theta_max 30.683
_diffrn_reflns_theta_min 1.709
_exptl_absorpt_coefficient_mu 6.256
_exptl_absorpt_correction_T_max 0.7461
_exptl_absorpt_correction_T_min 0.5655
_exptl_absorpt_correction_type multi-scan
_exptl_absorpt_process_details SADABS
_exptl_crystal_colour colourless
_exptl_crystal_density_diffrn 1.882
_exptl_crystal_description plate
_exptl_crystal_F_000 1562
_exptl_crystal_size_max 0.220
_exptl_crystal_size_mid 0.170
_exptl_crystal_size_min 0.080
_refine_diff_density_max 1.901
_refine_diff_density_min -1.882
_refine_diff_density_rms 0.196
_refine_ls_extinction_method none
_refine_ls_goodness_of_fit_ref 1.046
_refine_ls_hydrogen_treatment constr
_refine_ls_matrix_type full
_refine_ls_number_parameters 663
_refine_ls_number_reflns 17253
_refine_ls_number_restraints 12
_refine_ls_restrained_S_all 1.049
_refine_ls_R_factor_all 0.0939
_refine_ls_R_factor_gt 0.0560
_refine_ls_shift/su_max 0.004
_refine_ls_shift/su_mean 0.000
_refine_ls_structure_factor_coef Fsqd
_refine_ls_weighting_details 'w=1/[\s^2^(Fo^2^)+(0.0471P)^2^+10.7084P] where P=(Fo^2^+2Fc^2^)/3'
_refine_ls_weighting_scheme calc
_refine_ls_wR_factor_gt 0.1231
_refine_ls_wR_factor_ref 0.1424
_reflns_Friedel_coverage 0.000
_reflns_number_gt 11971
_reflns_number_total 17253
_reflns_threshold_expression 'I > 2\s(I)'
_cod_data_source_file d2dt00728b2.cif
_cod_data_source_block 12
_cod_original_formula_sum 'C58.50 H40.50 Cl7.50 Hg2 N2 P2 Si2 Zn'
_cod_database_code 7710218
_shelx_shelxl_version_number 2018/3
_shelx_space_group_comment
;
The symmetry employed for this shelxl refinement is uniquely defined
by the following loop, which should always be used as a source of
symmetry information in preference to the above space-group names.
They are only intended as comments.
;
_shelx_estimated_absorpt_t_min 0.340
_shelx_estimated_absorpt_t_max 0.634

loop_
_space_group_symop_operation_xyz
'x, y, z'
'-x, -y, -z'

loop_
_atom_site_label
_atom_site_type_symbol
_atom_site_fract_x
_atom_site_fract_y
_atom_site_fract_z
_atom_site_U_iso_or_equiv
_atom_site_adp_type
_atom_site_occupancy
_atom_site_site_symmetry_order
_atom_site_calc_flag
_atom_site_refinement_flags_posn
_atom_site_refinement_flags_adp
_atom_site_refinement_flags_occupancy
_atom_site_disorder_assembly
_atom_site_disorder_group
Hg1A Hg -0.54874(13) -0.32364(18) 0.29415(6) 0.0371(3) Uani 0.819(9) 1 d . . P A 1
Cl3A Cl -0.7083(3) -0.3433(4) 0.3402(3) 0.0671(13) Uani 0.819(9) 1 d . . P A 1
Hg1B Hg -0.5140(12) -0.3519(6) 0.3010(2) 0.0460(17) Uani 0.181(9) 1 d . . P A 2
Cl3B Cl -0.650(3) -0.3799(17) 0.3620(14) 0.086(9) Uani 0.181(9) 1 d . . P A 2
Hg2 Hg 1.42957(2) 1.49327(2) 1.09441(2) 0.02701(7) Uani 1 1 d . . . . .
Zn1 Zn 0.24644(6) 0.75564(5) 0.79089(4) 0.02271(15) Uani 1 1 d . . . . .
Cl1 Cl -0.64311(16) -0.33138(14) 0.14701(12) 0.0431(4) Uani 1 1 d . . . . .
Cl2 Cl -0.47282(16) -0.49619(16) 0.26077(11) 0.0432(5) Uani 1 1 d . . . . .
Cl4 Cl 1.60692(13) 1.55672(13) 1.09378(10) 0.0314(3) Uani 1 1 d . . . . .
Cl5 Cl 0.29607(13) 0.73989(13) 0.91542(9) 0.0301(3) Uani 1 1 d . . . . .
Cl6 Cl 0.11428(14) 0.85464(14) 0.75368(12) 0.0375(4) Uani 1 1 d . . . . .
P1 P -0.40067(15) -0.18335(14) 0.36604(10) 0.0302(4) Uani 1 1 d . . . . .
P2 P 1.26566(12) 1.36810(11) 1.04536(9) 0.0193(3) Uani 1 1 d . . . . .
Si1 Si -0.22753(17) 0.00209(15) 0.45648(11) 0.0319(4) Uani 1 1 d . . . . .
Si2 Si 1.06408(13) 1.20434(12) 0.97505(10) 0.0193(3) Uani 1 1 d . . . . .
N2 N 0.3903(4) 0.8233(4) 0.7805(3) 0.0247(11) Uani 1 1 d . . . . .
C1 C -0.4578(6) -0.0643(6) 0.3822(4) 0.0359(16) Uani 1 1 d . . . . .
C2 C -0.5726(7) -0.0573(9) 0.3520(5) 0.054(2) Uani 1 1 d . . . . .
H2 H -0.626497 -0.116592 0.325139 0.064 Uiso 1 1 calc R U . . .
C3 C -0.6053(9) 0.0409(11) 0.3630(6) 0.075(4) Uani 1 1 d . . . . .
H3 H -0.682673 0.048243 0.341867 0.090 Uiso 1 1 calc R U . . .
C4 C -0.5282(12) 0.1258(10) 0.4035(7) 0.078(4) Uani 1 1 d . . . . .
H4 H -0.552821 0.191243 0.410305 0.094 Uiso 1 1 calc R U . . .
C5 C -0.4189(9) 0.1187(8) 0.4335(6) 0.060(3) Uani 1 1 d . . . . .
H5 H -0.367168 0.179008 0.462114 0.072 Uiso 1 1 calc R U . . .
C6 C -0.3784(7) 0.0235(6) 0.4237(4) 0.0374(17) Uani 1 1 d . . . . .
C7 C -0.3007(6) -0.1574(5) 0.3190(4) 0.0264(13) Uani 1 1 d . . . . .
C8 C -0.3059(6) -0.2198(5) 0.2452(4) 0.0305(14) Uani 1 1 d . . . . .
H8 H -0.363680 -0.276211 0.218337 0.037 Uiso 1 1 calc R U . . .
C9 C -0.2271(6) -0.1991(6) 0.2116(4) 0.0339(16) Uani 1 1 d . . . . .
H9 H -0.230000 -0.241175 0.161381 0.041 Uiso 1 1 calc R U . . .
C10 C -0.1438(6) -0.1171(6) 0.2508(4) 0.0337(16) Uani 1 1 d . . . . .
H10 H -0.089411 -0.103090 0.227318 0.040 Uiso 1 1 calc R U . . .
C11 C -0.1381(6) -0.0547(5) 0.3240(4) 0.0315(15) Uani 1 1 d . . . . .
H11 H -0.079528 0.001263 0.349901 0.038 Uiso 1 1 calc R U . . .
C12 C -0.2151(5) -0.0720(5) 0.3597(4) 0.0257(13) Uani 1 1 d . . . . .
C13 C -0.3098(6) -0.1879(5) 0.4644(4) 0.0302(14) Uani 1 1 d . . . . .
C14 C -0.3169(6) -0.2726(6) 0.4933(5) 0.0381(17) Uani 1 1 d . . . . .
H14 H -0.370762 -0.330514 0.461575 0.046 Uiso 1 1 calc R U . . .
C15 C -0.2448(8) -0.2731(8) 0.5692(6) 0.055(2) Uani 1 1 d . . . . .
H15 H -0.248057 -0.331526 0.589153 0.066 Uiso 1 1 calc R U . . .
C16 C -0.1690(7) -0.1875(8) 0.6145(5) 0.056(3) Uani 1 1 d . . . . .
H16 H -0.122190 -0.186237 0.667048 0.067 Uiso 1 1 calc R U . . .
C17 C -0.1593(6) -0.1035(7) 0.5854(5) 0.0431(19) Uani 1 1 d . . . . .
H17 H -0.104473 -0.046519 0.617641 0.052 Uiso 1 1 calc R U . . .
C18 C -0.2282(6) -0.1009(5) 0.5100(4) 0.0314(15) Uani 1 1 d . . . . .
C19 C -0.1276(7) 0.1220(6) 0.5134(4) 0.0404(18) Uani 1 1 d . . . . .
C20 C -0.0721(10) 0.1754(8) 0.4762(6) 0.077(3) Uani 1 1 d . . . . .
H20 H -0.081160 0.149140 0.421284 0.092 Uiso 1 1 calc R U . . .
C21 C -0.0030(11) 0.2676(8) 0.5203(6) 0.087(4) Uani 1 1 d . . . . .
H21 H 0.039019 0.300859 0.495816 0.104 Uiso 1 1 calc R U . . .
C22 C 0.0056(7) 0.3106(6) 0.5967(4) 0.0419(19) Uani 1 1 d . . . . .
C23 C -0.0428(7) 0.2575(6) 0.6349(5) 0.047(2) Uani 1 1 d . . . . .
H23 H -0.030869 0.283945 0.690204 0.057 Uiso 1 1 calc R U . . .
C24 C -0.1105(8) 0.1635(6) 0.5930(5) 0.050(2) Uani 1 1 d . . . . .
H24 H -0.145247 0.127791 0.620244 0.060 Uiso 1 1 calc R U . . .
C25A C 0.0878(11) 0.4094(7) 0.6415(7) 0.0355(8) Uiso 0.383(8) 1 d G U P B 1
C26A C 0.0986(11) 0.4812(9) 0.6000(5) 0.0355(8) Uiso 0.383(8) 1 d G U P B 1
H26A H 0.067918 0.463463 0.543221 0.043 Uiso 0.383(8) 1 calc R U P B 1
C27A C 0.1542(11) 0.5789(8) 0.6415(7) 0.0355(8) Uiso 0.383(8) 1 d G U P B 1
H27A H 0.161530 0.627984 0.613145 0.043 Uiso 0.383(8) 1 calc R U P B 1
N1A N 0.1991(10) 0.6049(7) 0.7246(7) 0.0355(8) Uiso 0.383(8) 1 d G U P B 1
C28A C 0.1883(11) 0.5331(10) 0.7661(5) 0.0355(8) Uiso 0.383(8) 1 d G U P B 1
H28A H 0.218971 0.550855 0.822854 0.043 Uiso 0.383(8) 1 calc R U P B 1
C29A C 0.1327(11) 0.4354(9) 0.7246(7) 0.0355(8) Uiso 0.383(8) 1 d G U P B 1
H29A H 0.125359 0.386333 0.752932 0.043 Uiso 0.383(8) 1 calc R U P B 1
C25B C 0.0620(6) 0.4189(4) 0.6396(5) 0.0355(8) Uiso 0.617(8) 1 d G U P B 2
C26B C 0.0278(6) 0.5019(6) 0.6099(4) 0.0355(8) Uiso 0.617(8) 1 d G U P B 2
H26B H -0.034863 0.492122 0.562183 0.043 Uiso 0.617(8) 1 calc R U P B 2
C27B C 0.0854(6) 0.5993(5) 0.6502(4) 0.0355(8) Uiso 0.617(8) 1 d G U P B 2
H27B H 0.062020 0.656100 0.629886 0.043 Uiso 0.617(8) 1 calc R U P B 2
N1B N 0.1771(6) 0.6137(5) 0.7200(4) 0.0355(8) Uiso 0.617(8) 1 d G U P B 2
C28B C 0.2113(5) 0.5306(6) 0.7497(4) 0.0355(8) Uiso 0.617(8) 1 d G U P B 2
H28B H 0.274016 0.540394 0.797451 0.043 Uiso 0.617(8) 1 calc R U P B 2
C29B C 0.1538(7) 0.4332(5) 0.7095(5) 0.0355(8) Uiso 0.617(8) 1 d G U P B 2
H29B H 0.177134 0.376415 0.729750 0.043 Uiso 0.617(8) 1 calc R U P B 2
C30 C 1.1504(5) 1.3945(5) 0.9666(4) 0.0206(12) Uani 1 1 d . . . . .
C31 C 1.1507(5) 1.4852(5) 0.9439(4) 0.0270(13) Uani 1 1 d . . . . .
H31 H 1.214265 1.536606 0.968717 0.032 Uiso 1 1 calc R U . . .
C32 C 1.0572(6) 1.5000(5) 0.8845(5) 0.0364(17) Uani 1 1 d . . . . .
H32 H 1.055931 1.562179 0.868870 0.044 Uiso 1 1 calc R U . . .
C33 C 0.9660(6) 1.4244(5) 0.8482(4) 0.0347(16) Uani 1 1 d . . . . .
H33 H 0.903090 1.434571 0.806675 0.042 Uiso 1 1 calc R U . . .
C34 C 0.9642(5) 1.3336(5) 0.8710(4) 0.0272(13) Uani 1 1 d . . . . .
H34 H 0.899850 1.283108 0.845615 0.033 Uiso 1 1 calc R U . . .
C35 C 1.0561(5) 1.3162(5) 0.9308(4) 0.0222(12) Uani 1 1 d . . . . .
C36 C 1.1973(5) 1.3464(4) 1.1152(4) 0.0202(11) Uani 1 1 d . . . . .
C37 C 1.2343(5) 1.4027(5) 1.1946(4) 0.0249(13) Uani 1 1 d . . . . .
H37 H 1.298693 1.453138 1.214735 0.030 Uiso 1 1 calc R U . . .
C38 C 1.1765(6) 1.3848(5) 1.2444(4) 0.0284(14) Uani 1 1 d . . . . .
H38 H 1.200780 1.423527 1.298622 0.034 Uiso 1 1 calc R U . . .
C39 C 1.0847(6) 1.3116(5) 1.2156(4) 0.0266(13) Uani 1 1 d . . . . .
H39 H 1.046322 1.299433 1.250363 0.032 Uiso 1 1 calc R U . . .
C40 C 1.0462(5) 1.2543(5) 1.1357(4) 0.0226(12) Uani 1 1 d . . . . .
H40 H 0.981865 1.203904 1.116580 0.027 Uiso 1 1 calc R U . . .
C41 C 1.1024(5) 1.2712(4) 1.0843(4) 0.0208(12) Uani 1 1 d . . . . .
C42 C 1.2932(5) 1.2407(4) 1.0039(3) 0.0192(11) Uani 1 1 d . . . . .
C43 C 1.4009(5) 1.2220(5) 1.0064(3) 0.0203(12) Uani 1 1 d . . . . .
H43 H 1.460847 1.276721 1.025904 0.024 Uiso 1 1 calc R U . . .
C44 C 1.4205(5) 1.1217(5) 0.9801(4) 0.0226(12) Uani 1 1 d . . . . .
H44 H 1.494018 1.107987 0.981369 0.027 Uiso 1 1 calc R U . . .
C45 C 1.3329(5) 1.0426(5) 0.9522(4) 0.0223(12) Uani 1 1 d . . . . .
H45 H 1.346645 0.974409 0.934908 0.027 Uiso 1 1 calc R U . . .
C46 C 1.2250(5) 1.0619(4) 0.9491(3) 0.0204(12) Uani 1 1 d . . . . .
H46 H 1.165854 1.006445 0.929870 0.025 Uiso 1 1 calc R U . . .
C47 C 1.2016(5) 1.1608(4) 0.9735(4) 0.0200(12) Uani 1 1 d . . . . .
C48 C 0.9309(5) 1.1148(4) 0.9285(4) 0.0200(11) Uani 1 1 d . . . . .
C49 C 0.8359(5) 1.1536(5) 0.9430(4) 0.0242(13) Uani 1 1 d . . . . .
H49 H 0.844618 1.219703 0.977640 0.029 Uiso 1 1 calc R U . . .
C50 C 0.7302(5) 1.0966(5) 0.9075(4) 0.0222(12) Uani 1 1 d . . . . .
H50 H 0.667244 1.124414 0.917808 0.027 Uiso 1 1 calc R U . . .
C51 C 0.7150(5) 0.9993(4) 0.8571(3) 0.0193(11) Uani 1 1 d . . . . .
C52 C 0.8080(5) 0.9605(4) 0.8409(3) 0.0193(11) Uani 1 1 d . . . . .
H52 H 0.798778 0.894357 0.806143 0.023 Uiso 1 1 calc R U . . .
C53 C 0.9132(5) 1.0180(4) 0.8754(4) 0.0214(12) Uani 1 1 d . . . . .
H53 H 0.975163 0.991267 0.862782 0.026 Uiso 1 1 calc R U . . .
C54 C 0.6019(5) 0.9367(4) 0.8233(3) 0.0185(11) Uani 1 1 d . . . . .
C55 C 0.5034(5) 0.9818(5) 0.8078(4) 0.0218(12) Uani 1 1 d . . . . .
H55 H 0.507404 1.053132 0.812075 0.026 Uiso 1 1 calc R U . . .
C56 C 0.3999(5) 0.9242(5) 0.7864(4) 0.0240(12) Uani 1 1 d . . . . .
H56 H 0.333750 0.956594 0.775496 0.029 Uiso 1 1 calc R U . . .
C57 C 0.4840(5) 0.7780(5) 0.7911(4) 0.0257(13) Uani 1 1 d . . . . .
H57 H 0.477384 0.706068 0.783645 0.031 Uiso 1 1 calc R U . . .
C58 C 0.5895(5) 0.8317(5) 0.8123(4) 0.0240(13) Uani 1 1 d . . . . .
H58 H 0.653804 0.796694 0.819326 0.029 Uiso 1 1 calc R U . . .
C59A C 0.3006(18) 0.543(2) 0.5372(15) 0.112(2) Uiso 0.214(4) 1 d D U P C -1
H59A H 0.296082 0.491818 0.567967 0.134 Uiso 0.214(4) 1 calc R U P C -1
Cl7A Cl 0.1781(18) 0.520(2) 0.4530(14) 0.146(3) Uiso 0.214(4) 1 d D U P C -1
Cl8A Cl 0.315(2) 0.6655(17) 0.5989(13) 0.146(3) Uiso 0.214(4) 1 d D U P C -1
Cl9A Cl 0.4202(18) 0.5324(18) 0.5083(15) 0.146(3) Uiso 0.214(4) 1 d D U P C -1
C59B C 0.3703(16) 0.5897(17) 0.4851(11) 0.112(2) Uiso 0.286(4) 1 d D U P C -2
H59B H 0.377665 0.654440 0.468654 0.134 Uiso 0.286(4) 1 calc R U P C -2
Cl7B Cl 0.2322(14) 0.5475(16) 0.4734(12) 0.146(3) Uiso 0.286(4) 1 d D U P C -2
Cl8B Cl 0.4280(15) 0.6068(14) 0.5889(10) 0.146(3) Uiso 0.286(4) 1 d D U P C -2
Cl9B Cl 0.4233(15) 0.4894(14) 0.4333(10) 0.146(3) Uiso 0.286(4) 1 d D U P C -2

loop_
_atom_site_aniso_label
_atom_site_aniso_U_11
_atom_site_aniso_U_22
_atom_site_aniso_U_33
_atom_site_aniso_U_23
_atom_site_aniso_U_13
_atom_site_aniso_U_12
Hg1A 0.0258(4) 0.0383(5) 0.0388(3) 0.0003(3) 0.0086(2) -0.0110(3)
Cl3A 0.0440(19) 0.068(2) 0.073(2) -0.0306(18) 0.0379(18) -0.0245(16)
Hg1B 0.049(3) 0.0285(19) 0.0430(12) -0.0024(10) 0.0036(15) -0.017(2)
Cl3B 0.109(18) 0.075(13) 0.081(13) -0.022(10) 0.082(14) -0.038(12)
Hg2 0.02068(12) 0.02238(12) 0.03286(14) 0.00582(10) 0.00444(10) -0.00597(9)
Zn1 0.0185(3) 0.0191(3) 0.0237(3) 0.0029(3) 0.0016(3) -0.0098(3)
Cl1 0.0385(10) 0.0346(10) 0.0442(10) -0.0001(8) 0.0040(8) 0.0110(8)
Cl2 0.0336(9) 0.0491(11) 0.0378(10) 0.0188(9) -0.0031(7) -0.0090(8)
Cl4 0.0218(7) 0.0345(9) 0.0313(8) 0.0005(7) 0.0073(6) -0.0072(6)
Cl5 0.0244(7) 0.0346(9) 0.0263(8) 0.0016(6) 0.0078(6) -0.0059(6)
Cl6 0.0224(8) 0.0351(9) 0.0498(11) 0.0167(8) 0.0031(7) -0.0075(7)
P1 0.0257(8) 0.0349(10) 0.0242(8) 0.0022(7) 0.0063(7) -0.0082(7)
P2 0.0154(7) 0.0158(7) 0.0235(7) 0.0033(6) 0.0042(6) -0.0024(5)
Si1 0.0364(10) 0.0258(9) 0.0241(9) -0.0035(7) 0.0062(8) -0.0064(8)
Si2 0.0136(7) 0.0166(7) 0.0247(8) 0.0021(6) 0.0053(6) -0.0007(6)
N2 0.023(3) 0.019(2) 0.027(3) 0.003(2) 0.006(2) -0.007(2)
C1 0.032(4) 0.054(5) 0.023(3) 0.012(3) 0.011(3) 0.007(3)
C2 0.039(4) 0.101(8) 0.029(4) 0.024(5) 0.016(3) 0.020(5)
C3 0.059(6) 0.154(12) 0.054(6) 0.070(7) 0.037(5) 0.072(8)
C4 0.102(10) 0.096(9) 0.062(7) 0.033(7) 0.045(7) 0.068(8)
C5 0.080(7) 0.056(6) 0.047(5) 0.011(4) 0.025(5) 0.032(5)
C6 0.042(4) 0.043(4) 0.029(4) 0.006(3) 0.015(3) 0.018(3)
C7 0.030(3) 0.020(3) 0.024(3) 0.001(2) 0.006(3) -0.005(3)
C8 0.034(4) 0.021(3) 0.030(3) -0.001(3) 0.009(3) -0.006(3)
C9 0.045(4) 0.034(4) 0.024(3) 0.005(3) 0.014(3) 0.006(3)
C10 0.033(4) 0.040(4) 0.035(4) 0.018(3) 0.016(3) 0.004(3)
C11 0.031(4) 0.029(3) 0.028(3) 0.008(3) 0.003(3) -0.007(3)
C12 0.027(3) 0.022(3) 0.021(3) 0.002(2) 0.002(2) -0.001(2)
C13 0.025(3) 0.034(4) 0.030(3) 0.006(3) 0.009(3) -0.003(3)
C14 0.034(4) 0.040(4) 0.044(4) 0.016(4) 0.016(3) 0.006(3)
C15 0.048(5) 0.068(6) 0.065(6) 0.042(5) 0.019(5) 0.016(5)
C16 0.034(4) 0.098(8) 0.047(5) 0.043(5) 0.010(4) 0.018(5)
C17 0.029(4) 0.062(5) 0.032(4) 0.012(4) 0.004(3) 0.000(4)
C18 0.029(3) 0.036(4) 0.027(3) 0.006(3) 0.010(3) 0.000(3)
C19 0.052(5) 0.026(4) 0.033(4) -0.003(3) 0.010(4) -0.006(3)
C20 0.105(9) 0.059(6) 0.044(5) -0.018(5) 0.024(6) -0.032(6)
C21 0.123(10) 0.062(7) 0.058(6) -0.024(5) 0.046(7) -0.060(7)
C22 0.061(5) 0.026(4) 0.029(4) -0.005(3) 0.013(4) -0.013(3)
C23 0.052(5) 0.040(4) 0.038(4) -0.007(4) 0.012(4) -0.008(4)
C24 0.063(6) 0.040(5) 0.045(5) -0.002(4) 0.026(4) -0.010(4)
C30 0.014(3) 0.021(3) 0.026(3) 0.006(2) 0.005(2) 0.006(2)
C31 0.027(3) 0.016(3) 0.034(3) 0.004(3) 0.006(3) 0.003(2)
C32 0.035(4) 0.024(3) 0.048(4) 0.020(3) 0.004(3) 0.006(3)
C33 0.030(4) 0.032(4) 0.039(4) 0.012(3) 0.003(3) 0.012(3)
C34 0.019(3) 0.024(3) 0.032(3) 0.000(3) 0.004(3) 0.003(2)
C35 0.018(3) 0.021(3) 0.025(3) 0.003(2) 0.006(2) 0.001(2)
C36 0.017(3) 0.016(3) 0.025(3) 0.003(2) 0.007(2) 0.002(2)
C37 0.025(3) 0.020(3) 0.025(3) 0.006(2) 0.003(2) -0.004(2)
C38 0.035(4) 0.023(3) 0.025(3) 0.007(3) 0.008(3) -0.002(3)
C39 0.031(3) 0.025(3) 0.023(3) 0.010(3) 0.007(3) -0.003(3)
C40 0.020(3) 0.020(3) 0.029(3) 0.007(2) 0.009(2) -0.001(2)
C41 0.019(3) 0.019(3) 0.026(3) 0.007(2) 0.008(2) 0.005(2)
C42 0.013(3) 0.018(3) 0.024(3) 0.007(2) 0.003(2) -0.001(2)
C43 0.016(3) 0.022(3) 0.019(3) 0.005(2) 0.001(2) 0.000(2)
C44 0.020(3) 0.023(3) 0.026(3) 0.007(2) 0.009(2) 0.009(2)
C45 0.019(3) 0.021(3) 0.025(3) 0.005(2) 0.006(2) 0.007(2)
C46 0.018(3) 0.018(3) 0.024(3) 0.004(2) 0.005(2) 0.001(2)
C47 0.018(3) 0.012(2) 0.028(3) 0.003(2) 0.007(2) -0.003(2)
C48 0.018(3) 0.020(3) 0.024(3) 0.006(2) 0.009(2) 0.002(2)
C49 0.020(3) 0.021(3) 0.027(3) 0.001(2) 0.006(2) -0.001(2)
C50 0.013(3) 0.022(3) 0.030(3) 0.006(2) 0.007(2) 0.001(2)
C51 0.025(3) 0.014(3) 0.020(3) 0.008(2) 0.006(2) -0.001(2)
C52 0.017(3) 0.017(3) 0.019(3) 0.001(2) 0.003(2) -0.001(2)
C53 0.018(3) 0.019(3) 0.026(3) 0.002(2) 0.008(2) 0.002(2)
C54 0.019(3) 0.017(3) 0.017(3) 0.003(2) 0.004(2) -0.002(2)
C55 0.020(3) 0.018(3) 0.024(3) 0.004(2) 0.004(2) -0.001(2)
C56 0.020(3) 0.026(3) 0.023(3) 0.003(2) 0.006(2) 0.001(2)
C57 0.022(3) 0.019(3) 0.031(3) 0.003(3) 0.007(3) -0.005(2)
C58 0.024(3) 0.019(3) 0.026(3) 0.004(2) 0.005(2) 0.000(2)

loop_
_atom_type_symbol
_atom_type_description
_atom_type_scat_dispersion_real
_atom_type_scat_dispersion_imag
_atom_type_scat_source
C C 0.0033 0.0016 'International Tables Vol C Tables 4.2.6.8 and 6.1.1.4'
H H 0.0000 0.0000 'International Tables Vol C Tables 4.2.6.8 and 6.1.1.4'
N N 0.0061 0.0033 'International Tables Vol C Tables 4.2.6.8 and 6.1.1.4'
Si Si 0.0817 0.0704 'International Tables Vol C Tables 4.2.6.8 and 6.1.1.4'
P P 0.1023 0.0942 'International Tables Vol C Tables 4.2.6.8 and 6.1.1.4'
Cl Cl 0.1484 0.1585 'International Tables Vol C Tables 4.2.6.8 and 6.1.1.4'
Zn Zn 0.2839 1.4301 'International Tables Vol C Tables 4.2.6.8 and 6.1.1.4'
Hg Hg -2.3894 9.2266 'International Tables Vol C Tables 4.2.6.8 and 6.1.1.4'

loop_
_geom_angle_atom_site_label_1
_geom_angle_atom_site_label_2
_geom_angle_atom_site_label_3
_geom_angle
_geom_angle_site_symmetry_1
_geom_angle_site_symmetry_3
_geom_angle_publ_flag
P1 Hg1A Cl3A 119.61(10) . . ?
P1 Hg1A Cl1 114.46(10) . . ?
Cl3A Hg1A Cl1 103.01(12) . . ?
P1 Hg1A Cl2 112.65(10) . . ?
Cl3A Hg1A Cl2 111.11(11) . . ?
Cl1 Hg1A Cl2 92.35(7) . . ?
Cl2 Hg1B Cl3B 104.9(6) . . ?
Cl2 Hg1B P1 132.7(7) . . ?
Cl3B Hg1B P1 111.2(5) . . ?
Cl2 Hg1B Cl1 96.15(14) . . ?
Cl3B Hg1B Cl1 104.5(6) . . ?
P1 Hg1B Cl1 103.0(3) . . ?
Cl4 Hg2 P2 152.11(6) . . ?
Cl4 Hg2 Cl1 100.21(6) . 1_776 ?
P2 Hg2 Cl1 104.40(6) . 1_776 ?
Cl4 Hg2 Cl2 89.79(6) . 1_776 ?
P2 Hg2 Cl2 105.53(5) . 1_776 ?
Cl1 Hg2 Cl2 84.01(6) 1_776 1_776 ?
N1B Zn1 N2 118.5(3) . . ?
N1A Zn1 N2 113.2(4) . . ?
N1B Zn1 Cl5 105.4(2) . . ?
N1A Zn1 Cl5 101.9(3) . . ?
N2 Zn1 Cl5 105.85(15) . . ?
N1B Zn1 Cl6 104.4(2) . . ?
N1A Zn1 Cl6 112.6(3) . . ?
N2 Zn1 Cl6 105.33(16) . . ?
Cl5 Zn1 Cl6 118.07(8) . . ?
Hg1A Cl1 Hg2 94.40(9) . 1_334 ?
Hg2 Cl1 Hg1B 83.8(3) 1_334 . ?
Hg1A Cl2 Hg2 89.19(6) . 1_334 ?
C7 P1 C1 102.6(3) . . ?
C7 P1 C13 102.3(3) . . ?
C1 P1 C13 105.1(3) . . ?
C7 P1 Hg1A 117.6(2) . . ?
C1 P1 Hg1A 110.8(3) . . ?
C13 P1 Hg1A 116.8(2) . . ?
C7 P1 Hg1B 112.5(3) . . ?
C1 P1 Hg1B 124.7(5) . . ?
C13 P1 Hg1B 107.4(3) . . ?
C30 P2 C36 102.2(3) . . ?
C30 P2 C42 105.4(3) . . ?
C36 P2 C42 102.6(3) . . ?
C30 P2 Hg2 113.9(2) . . ?
C36 P2 Hg2 118.4(2) . . ?
C42 P2 Hg2 112.85(19) . . ?
C6 Si1 C19 113.4(4) . . ?
C6 Si1 C12 101.4(3) . . ?
C19 Si1 C12 118.3(3) . . ?
C6 Si1 C18 102.8(3) . . ?
C19 Si1 C18 117.1(3) . . ?
C12 Si1 C18 101.5(3) . . ?
C48 Si2 C35 111.2(3) . . ?
C48 Si2 C47 121.2(3) . . ?
C35 Si2 C47 104.0(3) . . ?
C48 Si2 C41 116.8(3) . . ?
C35 Si2 C41 100.7(3) . . ?
C47 Si2 C41 100.4(3) . . ?
C57 N2 C56 118.1(5) . . ?
C57 N2 Zn1 121.3(4) . . ?
C56 N2 Zn1 117.9(4) . . ?
C2 C1 C6 121.2(8) . . ?
C2 C1 P1 122.9(7) . . ?
C6 C1 P1 115.8(5) . . ?
C1 C2 C3 117.4(10) . . ?
C1 C2 H2 121.3 . . ?
C3 C2 H2 121.3 . . ?
C4 C3 C2 121.3(9) . . ?
C4 C3 H3 119.3 . . ?
C2 C3 H3 119.3 . . ?
C5 C4 C3 121.1(10) . . ?
C5 C4 H4 119.4 . . ?
C3 C4 H4 119.4 . . ?
C4 C5 C6 121.4(11) . . ?
C4 C5 H5 119.3 . . ?
C6 C5 H5 119.3 . . ?
C5 C6 C1 117.6(8) . . ?
C5 C6 Si1 126.2(7) . . ?
C1 C6 Si1 116.1(5) . . ?
C8 C7 C12 120.9(6) . . ?
C8 C7 P1 121.0(5) . . ?
C12 C7 P1 118.1(5) . . ?
C9 C8 C7 119.6(6) . . ?
C9 C8 H8 120.2 . . ?
C7 C8 H8 120.2 . . ?
C8 C9 C10 119.8(6) . . ?
C8 C9 H9 120.1 . . ?
C10 C9 H9 120.1 . . ?
C9 C10 C11 121.0(6) . . ?
C9 C10 H10 119.5 . . ?
C11 C10 H10 119.5 . . ?
C12 C11 C10 121.3(6) . . ?
C12 C11 H11 119.3 . . ?
C10 C11 H11 119.3 . . ?
C11 C12 C7 117.4(6) . . ?
C11 C12 Si1 129.5(5) . . ?
C7 C12 Si1 113.1(5) . . ?
C14 C13 C18 121.1(7) . . ?
C14 C13 P1 121.9(5) . . ?
C18 C13 P1 117.0(5) . . ?
C13 C14 C15 120.0(8) . . ?
C13 C14 H14 120.0 . . ?
C15 C14 H14 120.0 . . ?
C16 C15 C14 118.8(8) . . ?
C16 C15 H15 120.6 . . ?
C14 C15 H15 120.6 . . ?
C15 C16 C17 121.6(8) . . ?
C15 C16 H16 119.2 . . ?
C17 C16 H16 119.2 . . ?
C16 C17 C18 121.1(8) . . ?
C16 C17 H17 119.4 . . ?
C18 C17 H17 119.4 . . ?
C17 C18 C13 117.2(7) . . ?
C17 C18 Si1 128.8(6) . . ?
C13 C18 Si1 113.9(5) . . ?
C24 C19 C20 117.5(7) . . ?
C24 C19 Si1 120.7(6) . . ?
C20 C19 Si1 121.7(6) . . ?
C19 C20 C21 119.6(9) . . ?
C19 C20 H20 120.2 . . ?
C21 C20 H20 120.2 . . ?
C22 C21 C20 121.7(9) . . ?
C22 C21 H21 119.1 . . ?
C20 C21 H21 119.1 . . ?
C21 C22 C23 119.2(7) . . ?
C21 C22 C25B 121.9(8) . . ?
C23 C22 C25B 118.8(7) . . ?
C21 C22 C25A 117.9(8) . . ?
C23 C22 C25A 121.9(8) . . ?
C22 C23 C24 120.2(8) . . ?
C22 C23 H23 119.9 . . ?
C24 C23 H23 119.9 . . ?
C19 C24 C23 121.4(8) . . ?
C19 C24 H24 119.3 . . ?
C23 C24 H24 119.3 . . ?
C26A C25A C29A 120.0 . . ?
C26A C25A C22 118.9(8) . . ?
C29A C25A C22 119.9(8) . . ?
C27A C26A C25A 120.0 . . ?
C27A C26A H26A 120.0 . . ?
C25A C26A H26A 120.0 . . ?
C26A C27A N1A 120.0 . . ?
C26A C27A H27A 120.0 . . ?
N1A C27A H27A 120.0 . . ?
C28A N1A C27A 120.0 . . ?
C28A N1A Zn1 116.6(7) . . ?
C27A N1A Zn1 121.6(6) . . ?
N1A C28A C29A 120.0 . . ?
N1A C28A H28A 120.0 . . ?
C29A C28A H28A 120.0 . . ?
C28A C29A C25A 120.0 . . ?
C28A C29A H29A 120.0 . . ?
C25A C29A H29A 120.0 . . ?
C26B C25B C29B 120.0 . . ?
C26B C25B C22 122.3(6) . . ?
C29B C25B C22 117.6(6) . . ?
C27B C26B C25B 120.0 . . ?
C27B C26B H26B 120.0 . . ?
C25B C26B H26B 120.0 . . ?
C26B C27B N1B 120.0 . . ?
C26B C27B H27B 120.0 . . ?
N1B C27B H27B 120.0 . . ?
C27B N1B C28B 120.0 . . ?
C27B N1B Zn1 121.3(4) . . ?
C28B N1B Zn1 117.9(4) . . ?
N1B C28B C29B 120.0 . . ?
N1B C28B H28B 120.0 . . ?
C29B C28B H28B 120.0 . . ?
C28B C29B C25B 120.0 . . ?
C28B C29B H29B 120.0 . . ?
C25B C29B H29B 120.0 . . ?
C31 C30 C35 121.8(5) . . ?
C31 C30 P2 123.2(5) . . ?
C35 C30 P2 115.0(4) . . ?
C30 C31 C32 119.2(6) . . ?
C30 C31 H31 120.4 . . ?
C32 C31 H31 120.4 . . ?
C33 C32 C31 119.9(6) . . ?
C33 C32 H32 120.0 . . ?
C31 C32 H32 120.0 . . ?
C32 C33 C34 121.5(6) . . ?
C32 C33 H33 119.3 . . ?
C34 C33 H33 119.3 . . ?
C33 C34 C35 120.3(6) . . ?
C33 C34 H34 119.8 . . ?
C35 C34 H34 119.8 . . ?
C34 C35 C30 117.4(6) . . ?
C34 C35 Si2 126.3(5) . . ?
C30 C35 Si2 116.2(4) . . ?
C37 C36 C41 121.1(6) . . ?
C37 C36 P2 122.2(5) . . ?
C41 C36 P2 116.7(4) . . ?
C38 C37 C36 119.5(6) . . ?
C38 C37 H37 120.3 . . ?
C36 C37 H37 120.3 . . ?
C39 C38 C37 120.1(6) . . ?
C39 C38 H38 119.9 . . ?
C37 C38 H38 119.9 . . ?
C38 C39 C40 121.2(6) . . ?
C38 C39 H39 119.4 . . ?
C40 C39 H39 119.4 . . ?
C41 C40 C39 119.8(6) . . ?
C41 C40 H40 120.1 . . ?
C39 C40 H40 120.1 . . ?
C40 C41 C36 118.2(6) . . ?
C40 C41 Si2 126.8(5) . . ?
C36 C41 Si2 114.9(4) . . ?
C43 C42 C47 121.6(5) . . ?
C43 C42 P2 121.0(4) . . ?
C47 C42 P2 117.3(4) . . ?
C42 C43 C44 119.4(5) . . ?
C42 C43 H43 120.3 . . ?
C44 C43 H43 120.3 . . ?
C45 C44 C43 119.9(6) . . ?
C45 C44 H44 120.1 . . ?
C43 C44 H44 120.1 . . ?
C44 C45 C46 120.5(6) . . ?
C44 C45 H45 119.7 . . ?
C46 C45 H45 119.7 . . ?
C45 C46 C47 121.4(5) . . ?
C45 C46 H46 119.3 . . ?
C47 C46 H46 119.3 . . ?
C46 C47 C42 117.3(5) . . ?
C46 C47 Si2 128.7(4) . . ?
C42 C47 Si2 114.0(4) . . ?
C53 C48 C49 117.3(5) . . ?
C53 C48 Si2 127.0(4) . . ?
C49 C48 Si2 115.4(4) . . ?
C50 C49 C48 121.0(6) . . ?
C50 C49 H49 119.5 . . ?
C48 C49 H49 119.5 . . ?
C49 C50 C51 120.8(6) . . ?
C49 C50 H50 119.6 . . ?
C51 C50 H50 119.6 . . ?
C50 C51 C52 118.9(5) . . ?
C50 C51 C54 120.1(5) . . ?
C52 C51 C54 121.0(5) . . ?
C53 C52 C51 120.2(5) . . ?
C53 C52 H52 119.9 . . ?
C51 C52 H52 119.9 . . ?
C52 C53 C48 121.7(6) . . ?
C52 C53 H53 119.1 . . ?
C48 C53 H53 119.1 . . ?
C58 C54 C55 116.6(5) . . ?
C58 C54 C51 121.7(5) . . ?
C55 C54 C51 121.5(5) . . ?
C56 C55 C54 120.8(6) . . ?
C56 C55 H55 119.6 . . ?
C54 C55 H55 119.6 . . ?
N2 C56 C55 121.6(6) . . ?
N2 C56 H56 119.2 . . ?
C55 C56 H56 119.2 . . ?
N2 C57 C58 122.7(6) . . ?
N2 C57 H57 118.7 . . ?
C58 C57 H57 118.7 . . ?
C57 C58 C54 120.0(6) . . ?
C57 C58 H58 120.0 . . ?
C54 C58 H58 120.0 . . ?
Cl8A C59A Cl7A 110.7(15) . . ?
Cl8A C59A Cl9A 108.3(14) . . ?
Cl7A C59A Cl9A 110.6(15) . . ?
Cl8A C59A H59A 109.0 . . ?
Cl7A C59A H59A 109.0 . . ?
Cl9A C59A H59A 109.0 . . ?
Cl7B C59B Cl8B 97.7(11) . . ?
Cl7B C59B Cl9B 108.2(13) . . ?
Cl8B C59B Cl9B 111.2(13) . . ?
Cl7B C59B H59B 112.9 . . ?
Cl8B C59B H59B 112.9 . . ?
Cl9B C59B H59B 112.9 . . ?

loop_
_geom_bond_atom_site_label_1
_geom_bond_atom_site_label_2
_geom_bond_distance
_geom_bond_site_symmetry_2
_geom_bond_publ_flag
Hg1A P1 2.4032(19) . ?
Hg1A Cl3A 2.443(3) . ?
Hg1A Cl1 2.544(3) . ?
Hg1A Cl2 2.592(4) . ?
Hg1B Cl2 2.081(13) . ?
Hg1B Cl3B 2.388(15) . ?
Hg1B P1 2.456(3) . ?
Hg1B Cl1 2.851(9) . ?
Hg2 Cl4 2.3634(16) . ?
Hg2 P2 2.3957(15) . ?
Hg2 Cl1 2.6762(19) 1_776 ?
Hg2 Cl2 2.8576(19) 1_776 ?
Zn1 N1B 2.029(6) . ?
Zn1 N1A 2.070(9) . ?
Zn1 N2 2.076(5) . ?
Zn1 Cl5 2.2219(18) . ?
Zn1 Cl6 2.2322(19) . ?
P1 C7 1.800(7) . ?
P1 C1 1.804(8) . ?
P1 C13 1.814(7) . ?
P2 C30 1.810(6) . ?
P2 C36 1.816(6) . ?
P2 C42 1.819(6) . ?
Si1 C6 1.868(8) . ?
Si1 C19 1.871(7) . ?
Si1 C12 1.880(7) . ?
Si1 C18 1.881(7) . ?
Si2 C48 1.854(6) . ?
Si2 C35 1.869(6) . ?
Si2 C47 1.870(6) . ?
Si2 C41 1.883(6) . ?
N2 C57 1.342(8) . ?
N2 C56 1.345(8) . ?
C1 C2 1.395(11) . ?
C1 C6 1.408(11) . ?
C2 C3 1.404(15) . ?
C2 H2 0.9500 . ?
C3 C4 1.365(17) . ?
C3 H3 0.9500 . ?
C4 C5 1.332(15) . ?
C4 H4 0.9500 . ?
C5 C6 1.407(11) . ?
C5 H5 0.9500 . ?
C7 C8 1.397(9) . ?
C7 C12 1.425(8) . ?
C8 C9 1.373(10) . ?
C8 H8 0.9500 . ?
C9 C10 1.376(10) . ?
C9 H9 0.9500 . ?
C10 C11 1.386(10) . ?
C10 H10 0.9500 . ?
C11 C12 1.370(9) . ?
C11 H11 0.9500 . ?
C13 C14 1.380(10) . ?
C13 C18 1.425(9) . ?
C14 C15 1.397(11) . ?
C14 H14 0.9500 . ?
C15 C16 1.375(14) . ?
C15 H15 0.9500 . ?
C16 C17 1.378(12) . ?
C16 H16 0.9500 . ?
C17 C18 1.385(10) . ?
C17 H17 0.9500 . ?
C19 C24 1.374(11) . ?
C19 C20 1.398(13) . ?
C20 C21 1.399(12) . ?
C20 H20 0.9500 . ?
C21 C22 1.349(12) . ?
C21 H21 0.9500 . ?
C22 C23 1.356(11) . ?
C22 C25B 1.513(9) . ?
C22 C25A 1.537(12) . ?
C23 C24 1.403(11) . ?
C23 H23 0.9500 . ?
C24 H24 0.9500 . ?
C25A C26A 1.3900 . ?
C25A C29A 1.3900 . ?
C26A C27A 1.3900 . ?
C26A H26A 0.9500 . ?
C27A N1A 1.3900 . ?
C27A H27A 0.9500 . ?
N1A C28A 1.3900 . ?
C28A C29A 1.3900 . ?
C28A H28A 0.9500 . ?
C29A H29A 0.9500 . ?
C25B C26B 1.3900 . ?
C25B C29B 1.3900 . ?
C26B C27B 1.3900 . ?
C26B H26B 0.9500 . ?
C27B N1B 1.3900 . ?
C27B H27B 0.9500 . ?
N1B C28B 1.3900 . ?
C28B C29B 1.3900 . ?
C28B H28B 0.9500 . ?
C29B H29B 0.9500 . ?
C30 C31 1.386(8) . ?
C30 C35 1.426(8) . ?
C31 C32 1.386(9) . ?
C31 H31 0.9500 . ?
C32 C33 1.379(10) . ?
C32 H32 0.9500 . ?
C33 C34 1.389(9) . ?
C33 H33 0.9500 . ?
C34 C35 1.392(8) . ?
C34 H34 0.9500 . ?
C36 C37 1.390(8) . ?
C36 C41 1.407(8) . ?
C37 C38 1.386(9) . ?
C37 H37 0.9500 . ?
C38 C39 1.364(9) . ?
C38 H38 0.9500 . ?
C39 C40 1.399(9) . ?
C39 H39 0.9500 . ?
C40 C41 1.393(8) . ?
C40 H40 0.9500 . ?
C42 C43 1.386(8) . ?
C42 C47 1.418(8) . ?
C43 C44 1.398(8) . ?
C43 H43 0.9500 . ?
C44 C45 1.380(9) . ?
C44 H44 0.9500 . ?
C45 C46 1.388(8) . ?
C45 H45 0.9500 . ?
C46 C47 1.392(8) . ?
C46 H46 0.9500 . ?
C48 C53 1.401(8) . ?
C48 C49 1.410(8) . ?
C49 C50 1.384(8) . ?
C49 H49 0.9500 . ?
C50 C51 1.390(8) . ?
C50 H50 0.9500 . ?
C51 C52 1.399(8) . ?
C51 C54 1.490(8) . ?
C52 C53 1.382(8) . ?
C52 H52 0.9500 . ?
C53 H53 0.9500 . ?
C54 C58 1.387(8) . ?
C54 C55 1.392(8) . ?
C55 C56 1.380(8) . ?
C55 H55 0.9500 . ?
C56 H56 0.9500 . ?
C57 C58 1.379(8) . ?
C57 H57 0.9500 . ?
C58 H58 0.9500 . ?
C59A Cl8A 1.744(10) . ?
C59A Cl7A 1.753(10) . ?
C59A Cl9A 1.754(10) . ?
C59A H59A 1.0000 . ?
C59B Cl7B 1.738(10) . ?
C59B Cl8B 1.755(10) . ?
C59B Cl9B 1.760(10) . ?
C59B H59B 1.0000 . ?
